data_4320894
loop_
_publ_author_name
'Olivier Tougait'
'James A. Ibers'

_publ_contact_author_address
; Department of Chemistry
  Northwestern University
  2145 Sheridan Rd.
  Evanston, IL 60208-3113, USA
;
_publ_contact_author_email ibers@chem.nwu.edu
_publ_contact_author_fax (847)491-2976
_publ_contact_author_name 'James A. Ibers'
_publ_contact_author_phone (847)491-5449
_publ_section_title
;
 Ternary Rare-Earth Selenides with the U3ScS6 Structure Type: Synthesis,
 Characterization, and Some Magnetic Properties of Ln3TSe6 (Ln = Sm, Gd; T
 = In, Cr) and Tb3CrSe6
;
_journal_name_full 'Inorganic Chemistry'
_journal_page_first 1790
_journal_page_last 1794
_journal_paper_doi 10.1021/ic9914802
_journal_volume 39
_journal_year 2000
_chemical_formula_sum 'Cr Se6 Sm3'
_chemical_formula_weight 976.81
_chemical_name_common 'trisamarium chromium hexaselenide'
_chemical_name_systematic
; 
 ? 
;
_space_group_IT_number 58
_symmetry_cell_setting orthorhombic
_symmetry_space_group_name_Hall '-P 2 2n'
_symmetry_space_group_name_H-M 'P n n m'
_atom_sites_solution_hydrogens geom
_atom_sites_solution_primary direct
_atom_sites_solution_secondary difmap
_audit_creation_method SHELXL-97
_cell_angle_alpha 90.00
_cell_angle_beta 90.00
_cell_angle_gamma 90.00
_cell_formula_units_Z 4
_cell_length_a 14.032(3)
_cell_length_b 16.782(3)
_cell_length_c 3.9841(8)
_cell_measurement_reflns_used 3555
_cell_measurement_temperature 153(2)
_cell_measurement_theta_max 28.601
_cell_measurement_theta_min 2.4775
_cell_volume 938.2(3)
_computing_cell_refinement 'SAINT-Plus version 6.0 (Bruker, 1999)'
_computing_data_collection 'SMART version 5.054 (Bruker, 1999)'
_computing_data_reduction 'SAINT-Plus version 6.0 (Bruker, 1999)'
_computing_molecular_graphics 'SHELXL-97 (Sheldrick, 1997)'
_computing_publication_material 'SHELXL-97 (Sheldrick, 1997)'
_computing_structure_refinement 'SHELXL-97 (Sheldrick, 1997)'
_computing_structure_solution 'SHELXS-97 (Sheldrick, 1990)'
_diffrn_ambient_temperature 153(2)
_diffrn_measured_fraction_theta_full 0.951
_diffrn_measured_fraction_theta_max 0.951
_diffrn_measurement_device_type 'Bruker Smart 1000 CCD'
_diffrn_measurement_method \w
_diffrn_radiation_monochromator graphite
_diffrn_radiation_source 'standard-focus sealed tube'
_diffrn_radiation_type MoK\a
_diffrn_radiation_wavelength 0.71073
_diffrn_reflns_av_R_equivalents 0.0393
_diffrn_reflns_av_sigmaI/netI 0.0276
_diffrn_reflns_limit_h_max 18
_diffrn_reflns_limit_h_min -18
_diffrn_reflns_limit_k_max 20
_diffrn_reflns_limit_k_min -22
_diffrn_reflns_limit_l_max 5
_diffrn_reflns_limit_l_min -4
_diffrn_reflns_number 5876
_diffrn_reflns_theta_full 28.64
_diffrn_reflns_theta_max 28.64
_diffrn_reflns_theta_min 1.89
_exptl_absorpt_coefficient_mu 42.822
_exptl_absorpt_correction_T_max 0.60540
_exptl_absorpt_correction_T_min 0.13897
_exptl_absorpt_correction_type numerical
_exptl_absorpt_process_details 'face indexed'
_exptl_crystal_colour lustrous_black
_exptl_crystal_density_diffrn 6.916
_exptl_crystal_density_method 'not measured'
_exptl_crystal_description rod
_exptl_crystal_F_000 1656
_exptl_crystal_size_max 0.270
_exptl_crystal_size_mid 0.016
_exptl_crystal_size_min 0.012
_refine_diff_density_max 2.773
_refine_diff_density_min -2.704
_refine_diff_density_rms 0.662
_refine_ls_extinction_coef 0.00051(6)
_refine_ls_extinction_expression Fc^*^=kFc[1+0.001xFc^2^\l^3^/sin(2\q)]^-1/4^
_refine_ls_extinction_method SHELXL
_refine_ls_goodness_of_fit_ref 1.034
_refine_ls_hydrogen_treatment mixed
_refine_ls_matrix_type full
_refine_ls_number_parameters 64
_refine_ls_number_reflns 1310
_refine_ls_number_restraints 0
_refine_ls_restrained_S_all 1.034
_refine_ls_R_factor_all 0.0342
_refine_ls_R_factor_gt 0.0285
_refine_ls_shift/su_max 0.001
_refine_ls_shift/su_mean 0.000
_refine_ls_structure_factor_coef Fsqd
_refine_ls_weighting_details
; calc 
 w = 1/[\s^2^(Fo^2^)+(0.04Fo^2^)^2^]  
;
_refine_ls_weighting_scheme calc
_refine_ls_wR_factor_gt 0.0648
_refine_ls_wR_factor_ref 0.0662
_reflns_number_gt 1133
_reflns_number_total 1310
_reflns_threshold_expression >2sigma(I)
_cod_data_source_file ic9914802_4.cif
_cod_data_source_block Sm3CrSe6
_cod_database_code 4320894

loop_
_symmetry_equiv_pos_as_xyz
'x, y, z'
'-x, -y, z'
'-x+1/2, y+1/2, -z+1/2'
'x+1/2, -y+1/2, -z+1/2'
'-x, -y, -z'
'x, y, -z'
'x-1/2, -y-1/2, z-1/2'
'-x-1/2, y-1/2, z-1/2'

loop_
_atom_site_label
_atom_site_type_symbol
_atom_site_fract_x
_atom_site_fract_y
_atom_site_fract_z
_atom_site_U_iso_or_equiv
_atom_site_adp_type
_atom_site_occupancy
_atom_site_symmetry_multiplicity
_atom_site_calc_flag
_atom_site_refinement_flags
_atom_site_disorder_assembly
_atom_site_disorder_group
Sm1 Sm 0.32129(3) 0.14888(3) 0.0000 0.00861(14) Uani 1 2 d S . .
Sm2 Sm 0.55346(3) 0.27978(3) 0.0000 0.00858(14) Uani 1 2 d S . .
Sm3 Sm 0.75925(3) 0.09548(3) 0.0000 0.00937(14) Uani 1 2 d S . .
Se1 Se 0.10099(6) 0.75608(5) 0.0000 0.0087(2) Uani 1 2 d S . .
Se2 Se 0.12368(6) 0.10496(5) 0.0000 0.0086(2) Uani 1 2 d S . .
Se3 Se 0.19007(6) 0.29044(5) 0.0000 0.0086(2) Uani 1 2 d S . .
Se4 Se 0.17952(6) 0.52055(5) 0.0000 0.0086(2) Uani 1 2 d S . .
Se5 Se 0.42031(7) 0.42439(5) 0.0000 0.0086(2) Uani 1 2 d S . .
Se6 Se 0.52441(6) 0.09753(5) 0.0000 0.0092(2) Uani 1 2 d S . .
Cr1 Cr 0.0000 0.5000 0.0000 0.0073(4) Uani 1 4 d S . .
Cr2 Cr 0.0000 0.0000 0.0000 0.0087(4) Uani 1 4 d S . .

loop_
_atom_site_aniso_label
_atom_site_aniso_U_11
_atom_site_aniso_U_22
_atom_site_aniso_U_33
_atom_site_aniso_U_23
_atom_site_aniso_U_13
_atom_site_aniso_U_12
Sm1 0.0079(2) 0.0100(2) 0.0079(2) 0.000 0.000 -0.00018(16)
Sm2 0.0076(2) 0.0109(3) 0.0072(2) 0.000 0.000 -0.00001(16)
Sm3 0.0099(3) 0.0111(2) 0.0071(2) 0.000 0.000 -0.00038(17)
Se1 0.0080(4) 0.0099(4) 0.0081(4) 0.000 0.000 0.0012(3)
Se2 0.0077(4) 0.0104(5) 0.0078(4) 0.000 0.000 -0.0011(3)
Se3 0.0078(5) 0.0097(4) 0.0083(4) 0.000 0.000 -0.0001(3)
Se4 0.0076(4) 0.0106(5) 0.0077(4) 0.000 0.000 -0.0001(3)
Se5 0.0079(4) 0.0102(4) 0.0077(4) 0.000 0.000 0.0000(3)
Se6 0.0085(5) 0.0101(4) 0.0090(4) 0.000 0.000 0.0003(3)
Cr1 0.0073(10) 0.0086(9) 0.0061(10) 0.000 0.000 0.0004(7)
Cr2 0.0088(10) 0.0100(10) 0.0073(10) 0.000 0.000 -0.0004(8)

loop_
_atom_type_symbol
_atom_type_description
_atom_type_scat_dispersion_real
_atom_type_scat_dispersion_imag
_atom_type_scat_source
Cr Cr 0.3209 0.6236 'International Tables Vol C Tables 4.2.6.8 and 6.1.1.4'
Se Se -0.0929 2.2259 'International Tables Vol C Tables 4.2.6.8 and 6.1.1.4'
Sm Sm -0.1638 3.4418 'International Tables Vol C Tables 4.2.6.8 and 6.1.1.4'

loop_
_geom_angle_atom_site_label_1
_geom_angle_atom_site_label_2
_geom_angle_atom_site_label_3
_geom_angle
_geom_angle_site_symmetry_1
_geom_angle_site_symmetry_3
_geom_angle_publ_flag
Se2 Sm1 Se1 121.55(2) . 3_545 ?
Se2 Sm1 Se1 121.55(2) . 3_544 ?
Se1 Sm1 Se1 86.87(3) 3_545 3_544 ?
Se2 Sm1 Se4 78.91(2) . 3_544 ?
Se1 Sm1 Se4 157.54(3) 3_545 3_544 ?
Se1 Sm1 Se4 89.45(2) 3_544 3_544 ?
Se2 Sm1 Se4 78.91(2) . 3_545 ?
Se1 Sm1 Se4 89.45(2) 3_545 3_545 ?
Se1 Sm1 Se4 157.54(3) 3_544 3_545 ?
Se4 Sm1 Se4 85.54(3) 3_544 3_545 ?
Se2 Sm1 Se6 148.30(3) . . ?
Se1 Sm1 Se6 79.59(2) 3_545 . ?
Se1 Sm1 Se6 79.59(2) 3_544 . ?
Se4 Sm1 Se6 77.95(2) 3_544 . ?
Se4 Sm1 Se6 77.95(2) 3_545 . ?
Se2 Sm1 Se3 67.10(3) . . ?
Se1 Sm1 Se3 74.92(3) 3_545 . ?
Se1 Sm1 Se3 74.92(3) 3_544 . ?
Se4 Sm1 Se3 125.30(2) 3_544 . ?
Se4 Sm1 Se3 125.30(2) 3_545 . ?
Se6 Sm1 Se3 144.60(3) . . ?
Se2 Sm1 Sm2 160.89(2) . . ?
Se1 Sm1 Sm2 48.756(17) 3_545 . ?
Se1 Sm1 Sm2 48.756(17) 3_544 . ?
Se4 Sm1 Sm2 114.43(2) 3_544 . ?
Se4 Sm1 Sm2 114.43(2) 3_545 . ?
Se6 Sm1 Sm2 50.81(2) . . ?
Se3 Sm1 Sm2 93.79(3) . . ?
Se2 Sm1 Sm1 90.0 . 1_554 ?
Se1 Sm1 Sm1 133.436(15) 3_545 1_554 ?
Se1 Sm1 Sm1 46.564(15) 3_544 1_554 ?
Se4 Sm1 Sm1 47.230(16) 3_544 1_554 ?
Se4 Sm1 Sm1 132.770(16) 3_545 1_554 ?
Se6 Sm1 Sm1 90.0 . 1_554 ?
Se3 Sm1 Sm1 90.0 . 1_554 ?
Sm2 Sm1 Sm1 90.0 . 1_554 ?
Se2 Sm1 Sm1 90.0 . 1_556 ?
Se1 Sm1 Sm1 46.564(15) 3_545 1_556 ?
Se1 Sm1 Sm1 133.436(15) 3_544 1_556 ?
Se4 Sm1 Sm1 132.770(16) 3_544 1_556 ?
Se4 Sm1 Sm1 47.230(16) 3_545 1_556 ?
Se6 Sm1 Sm1 90.0 . 1_556 ?
Se3 Sm1 Sm1 90.0 . 1_556 ?
Sm2 Sm1 Sm1 90.0 . 1_556 ?
Sm1 Sm1 Sm1 180.000(13) 1_554 1_556 ?
Se2 Sm2 Se2 85.08(3) 7_666 7_665 ?
Se2 Sm2 Se1 141.75(3) 7_666 3_544 ?
Se2 Sm2 Se1 83.02(2) 7_665 3_544 ?
Se2 Sm2 Se1 83.02(2) 7_666 3_545 ?
Se2 Sm2 Se1 141.75(3) 7_665 3_545 ?
Se1 Sm2 Se1 84.23(3) 3_544 3_545 ?
Se2 Sm2 Se3 66.17(3) 7_666 7_666 ?
Se2 Sm2 Se3 119.49(3) 7_665 7_666 ?
Se1 Sm2 Se3 149.03(3) 3_544 7_666 ?
Se1 Sm2 Se3 88.19(2) 3_545 7_666 ?
Se2 Sm2 Se3 119.49(3) 7_666 7_665 ?
Se2 Sm2 Se3 66.17(3) 7_665 7_665 ?
Se1 Sm2 Se3 88.19(2) 3_544 7_665 ?
Se1 Sm2 Se3 149.03(3) 3_545 7_665 ?
Se3 Sm2 Se3 83.04(3) 7_666 7_665 ?
Se2 Sm2 Se5 71.57(2) 7_666 . ?
Se2 Sm2 Se5 71.57(2) 7_665 . ?
Se1 Sm2 Se5 70.18(2) 3_544 . ?
Se1 Sm2 Se5 70.18(2) 3_545 . ?
Se3 Sm2 Se5 134.413(18) 7_666 . ?
Se3 Sm2 Se5 134.413(18) 7_665 . ?
Se2 Sm2 Se6 134.020(18) 7_666 . ?
Se2 Sm2 Se6 134.020(18) 7_665 . ?
Se1 Sm2 Se6 76.76(2) 3_544 . ?
Se1 Sm2 Se6 76.76(2) 3_545 . ?
Se3 Sm2 Se6 72.28(2) 7_666 . ?
Se3 Sm2 Se6 72.28(2) 7_665 . ?
Se5 Sm2 Se6 134.82(3) . . ?
Se2 Sm2 Sm1 130.116(18) 7_666 . ?
Se2 Sm2 Sm1 130.116(18) 7_665 . ?
Se1 Sm2 Sm1 47.174(17) 3_544 . ?
Se1 Sm2 Sm1 47.174(17) 3_545 . ?
Se3 Sm2 Sm1 108.04(2) 7_666 . ?
Se3 Sm2 Sm1 108.04(2) 7_665 . ?
Se5 Sm2 Sm1 86.40(3) . . ?
Se6 Sm2 Sm1 48.42(2) . . ?
Se2 Sm2 Sm2 47.458(15) 7_666 1_556 ?
Se2 Sm2 Sm2 132.542(15) 7_665 1_556 ?
Se1 Sm2 Sm2 132.116(15) 3_544 1_556 ?
Se1 Sm2 Sm2 47.884(15) 3_545 1_556 ?
Se3 Sm2 Sm2 48.482(14) 7_666 1_556 ?
Se3 Sm2 Sm2 131.518(14) 7_665 1_556 ?
Se5 Sm2 Sm2 90.0 . 1_556 ?
Se6 Sm2 Sm2 90.0 . 1_556 ?
Sm1 Sm2 Sm2 90.0 . 1_556 ?
Se2 Sm2 Sm2 132.542(15) 7_666 1_554 ?
Se2 Sm2 Sm2 47.458(15) 7_665 1_554 ?
Se1 Sm2 Sm2 47.884(15) 3_544 1_554 ?
Se1 Sm2 Sm2 132.116(15) 3_545 1_554 ?
Se3 Sm2 Sm2 131.518(14) 7_666 1_554 ?
Se3 Sm2 Sm2 48.482(14) 7_665 1_554 ?
Se5 Sm2 Sm2 90.0 . 1_554 ?
Se6 Sm2 Sm2 90.0 . 1_554 ?
Sm1 Sm2 Sm2 90.0 . 1_554 ?
Sm2 Sm2 Sm2 180.00(3) 1_556 1_554 ?
Se3 Sm3 Se3 85.72(3) 7_666 7_665 ?
Se3 Sm3 Se4 138.76(3) 7_666 7_665 ?
Se3 Sm3 Se4 81.32(2) 7_665 7_665 ?
Se3 Sm3 Se4 81.32(2) 7_666 7_666 ?
Se3 Sm3 Se4 138.76(3) 7_665 7_666 ?
Se4 Sm3 Se4 83.15(3) 7_665 7_666 ?
Se3 Sm3 Se5 82.65(2) 7_666 7_666 ?
Se3 Sm3 Se5 140.01(3) 7_665 7_666 ?
Se4 Sm3 Se5 129.99(3) 7_665 7_666 ?
Se4 Sm3 Se5 76.73(2) 7_666 7_666 ?
Se3 Sm3 Se5 140.01(3) 7_666 7_665 ?
Se3 Sm3 Se5 82.65(2) 7_665 7_665 ?
Se4 Sm3 Se5 76.73(2) 7_665 7_665 ?
Se4 Sm3 Se5 129.99(3) 7_666 7_665 ?
Se5 Sm3 Se5 82.17(3) 7_666 7_665 ?
Se3 Sm3 Se1 72.03(2) 7_666 5_665 ?
Se3 Sm3 Se1 72.03(2) 7_665 5_665 ?
Se4 Sm3 Se1 137.748(15) 7_665 5_665 ?
Se4 Sm3 Se1 137.748(15) 7_666 5_665 ?
Se5 Sm3 Se1 67.99(2) 7_666 5_665 ?
Se5 Sm3 Se1 67.99(2) 7_665 5_665 ?
Se3 Sm3 Se6 70.23(2) 7_666 . ?
Se3 Sm3 Se6 70.23(2) 7_665 . ?
Se4 Sm3 Se6 68.54(2) 7_665 . ?
Se4 Sm3 Se6 68.54(2) 7_666 . ?
Se5 Sm3 Se6 138.309(16) 7_666 . ?
Se5 Sm3 Se6 138.309(16) 7_665 . ?
Se1 Sm3 Se6 127.61(3) 5_665 . ?
Se3 Sm3 Sm3 132.862(15) 7_666 1_554 ?
Se3 Sm3 Sm3 47.138(15) 7_665 1_554 ?
Se4 Sm3 Sm3 48.425(14) 7_665 1_554 ?
Se4 Sm3 Sm3 131.575(14) 7_666 1_554 ?
Se5 Sm3 Sm3 131.087(15) 7_666 1_554 ?
Se5 Sm3 Sm3 48.913(15) 7_665 1_554 ?
Se1 Sm3 Sm3 90.0 5_665 1_554 ?
Se6 Sm3 Sm3 90.0 . 1_554 ?
Se3 Sm3 Sm3 47.138(15) 7_666 1_556 ?
Se3 Sm3 Sm3 132.862(15) 7_665 1_556 ?
Se4 Sm3 Sm3 131.575(14) 7_665 1_556 ?
Se4 Sm3 Sm3 48.425(15) 7_666 1_556 ?
Se5 Sm3 Sm3 48.913(15) 7_666 1_556 ?
Se5 Sm3 Sm3 131.087(15) 7_665 1_556 ?
Se1 Sm3 Sm3 90.0 5_665 1_556 ?
Se6 Sm3 Sm3 90.0 . 1_556 ?
Sm3 Sm3 Sm3 180.000(13) 1_554 1_556 ?
Sm1 Se1 Sm1 86.87(3) 3_554 3 ?
Sm1 Se1 Sm2 84.070(18) 3_554 3_554 ?
Sm1 Se1 Sm2 144.97(4) 3 3_554 ?
Sm1 Se1 Sm2 144.97(4) 3_554 3 ?
Sm1 Se1 Sm2 84.070(18) 3 3 ?
Sm2 Se1 Sm2 84.23(3) 3_554 3 ?
Sm1 Se1 Sm3 104.78(3) 3_554 5_665 ?
Sm1 Se1 Sm3 104.78(3) 3 5_665 ?
Sm2 Se1 Sm3 110.25(3) 3_554 5_665 ?
Sm2 Se1 Sm3 110.25(3) 3 5_665 ?
Cr2 Se2 Sm1 149.46(4) . . ?
Cr2 Se2 Sm2 103.47(3) . 7_566 ?
Sm1 Se2 Sm2 98.90(3) . 7_566 ?
Cr2 Se2 Sm2 103.47(3) . 7_565 ?
Sm1 Se2 Sm2 98.90(3) . 7_565 ?
Sm2 Se2 Sm2 85.08(3) 7_566 7_565 ?
Sm3 Se3 Sm3 85.72(3) 7_566 7_565 ?
Sm3 Se3 Sm2 156.74(4) 7_566 7_565 ?
Sm3 Se3 Sm2 90.969(18) 7_565 7_565 ?
Sm3 Se3 Sm2 90.969(18) 7_566 7_566 ?
Sm3 Se3 Sm2 156.74(4) 7_565 7_566 ?
Sm2 Se3 Sm2 83.04(3) 7_565 7_566 ?
Sm3 Se3 Sm1 108.28(3) 7_566 . ?
Sm3 Se3 Sm1 108.28(3) 7_565 . ?
Sm2 Se3 Sm1 94.64(3) 7_565 . ?
Sm2 Se3 Sm1 94.64(3) 7_566 . ?
Cr1 Se4 Sm1 95.50(3) . 3 ?
Cr1 Se4 Sm1 95.50(3) . 3_554 ?
Sm1 Se4 Sm1 85.54(3) 3 3_554 ?
Cr1 Se4 Sm3 106.33(3) . 7_565 ?
Sm1 Se4 Sm3 158.16(4) 3 7_565 ?
Sm1 Se4 Sm3 91.546(19) 3_554 7_565 ?
Cr1 Se4 Sm3 106.33(3) . 7_566 ?
Sm1 Se4 Sm3 91.546(19) 3 7_566 ?
Sm1 Se4 Sm3 158.16(4) 3_554 7_566 ?
Sm3 Se4 Sm3 83.15(3) 7_565 7_566 ?
Cr2 Se5 Cr2 99.34(3) 3 3_554 ?
Cr2 Se5 Sm3 150.87(4) 3 7_565 ?
Cr2 Se5 Sm3 82.617(17) 3_554 7_565 ?
Cr2 Se5 Sm3 82.617(17) 3 7_566 ?
Cr2 Se5 Sm3 150.87(4) 3_554 7_566 ?
Sm3 Se5 Sm3 82.17(3) 7_565 7_566 ?
Cr2 Se5 Sm2 97.10(3) 3 . ?
Cr2 Se5 Sm2 97.10(3) 3_554 . ?
Sm3 Se5 Sm2 111.57(3) 7_565 . ?
Sm3 Se5 Sm2 111.57(3) 7_566 . ?
Cr1 Se6 Cr1 99.98(3) 3_544 3_545 ?
Cr1 Se6 Sm1 93.21(2) 3_544 . ?
Cr1 Se6 Sm1 93.21(2) 3_545 . ?
Cr1 Se6 Sm2 129.880(17) 3_544 . ?
Cr1 Se6 Sm2 129.880(17) 3_545 . ?
Sm1 Se6 Sm2 80.77(3) . . ?
Cr1 Se6 Sm3 97.19(2) 3_544 . ?
Cr1 Se6 Sm3 97.19(2) 3_545 . ?
Sm1 Se6 Sm3 163.78(3) . . ?
Sm2 Se6 Sm3 83.01(2) . . ?
Se4 Cr1 Se4 180.0 5_565 . ?
Se4 Cr1 Se6 92.59(2) 5_565 7_565 ?
Se4 Cr1 Se6 87.41(2) . 7_565 ?
Se4 Cr1 Se6 87.41(2) 5_565 3 ?
Se4 Cr1 Se6 92.59(2) . 3 ?
Se6 Cr1 Se6 180.00(3) 7_565 3 ?
Se4 Cr1 Se6 92.59(2) 5_565 7_566 ?
Se4 Cr1 Se6 87.41(2) . 7_566 ?
Se6 Cr1 Se6 99.98(3) 7_565 7_566 ?
Se6 Cr1 Se6 80.02(3) 3 7_566 ?
Se4 Cr1 Se6 87.41(2) 5_565 3_554 ?
Se4 Cr1 Se6 92.59(2) . 3_554 ?
Se6 Cr1 Se6 80.02(3) 7_565 3_554 ?
Se6 Cr1 Se6 99.98(3) 3 3_554 ?
Se6 Cr1 Se6 180.00(3) 7_566 3_554 ?
Se2 Cr2 Se2 180.00(4) . 5 ?
Se2 Cr2 Se5 92.61(3) . 3_544 ?
Se2 Cr2 Se5 87.39(3) 5 3_544 ?
Se2 Cr2 Se5 92.61(3) . 3_545 ?
Se2 Cr2 Se5 87.39(3) 5 3_545 ?
Se5 Cr2 Se5 99.34(3) 3_544 3_545 ?
Se2 Cr2 Se5 87.39(3) . 7_566 ?
Se2 Cr2 Se5 92.61(3) 5 7_566 ?
Se5 Cr2 Se5 180.00(5) 3_544 7_566 ?
Se5 Cr2 Se5 80.66(3) 3_545 7_566 ?
Se2 Cr2 Se5 87.39(3) . 7_565 ?
Se2 Cr2 Se5 92.61(3) 5 7_565 ?
Se5 Cr2 Se5 80.66(3) 3_544 7_565 ?
Se5 Cr2 Se5 180.00(5) 3_545 7_565 ?
Se5 Cr2 Se5 99.34(3) 7_566 7_565 ?

loop_
_geom_bond_atom_site_label_1
_geom_bond_atom_site_label_2
_geom_bond_distance
_geom_bond_site_symmetry_2
_geom_bond_publ_flag
Sm1 Se2 2.8692(11) . ?
Sm1 Se1 2.8973(8) 3_545 ?
Sm1 Se1 2.8973(8) 3_544 ?
Sm1 Se4 2.9335(9) 3_544 ?
Sm1 Se4 2.9335(9) 3_545 ?
Sm1 Se6 2.9777(12) . ?
Sm1 Se3 3.0058(11) . ?
Sm1 Sm2 3.9293(9) . ?
Sm1 Sm1 3.9841(8) 1_554 ?
Sm1 Sm1 3.9841(8) 1_556 ?
Sm2 Se2 2.9462(8) 7_666 ?
Sm2 Se2 2.9462(8) 7_665 ?
Sm2 Se1 2.9704(8) 3_544 ?
Sm2 Se1 2.9704(8) 3_545 ?
Sm2 Se3 3.0053(8) 7_666 ?
Sm2 Se3 3.0053(8) 7_665 ?
Sm2 Se5 3.0627(11) . ?
Sm2 Se6 3.0855(12) . ?
Sm2 Sm2 3.9841(8) 1_556 ?
Sm2 Sm2 3.9841(8) 1_554 ?
Sm3 Se3 2.9285(8) 7_666 ?
Sm3 Se3 2.9285(8) 7_665 ?
Sm3 Se4 3.0019(8) 7_665 ?
Sm3 Se4 3.0019(8) 7_666 ?
Sm3 Se5 3.0311(9) 7_666 ?
Sm3 Se5 3.0311(9) 7_665 ?
Sm3 Se1 3.1705(11) 5_665 ?
Sm3 Se6 3.2955(12) . ?
Sm3 Sm3 3.9841(8) 1_554 ?
Sm3 Sm3 3.9841(8) 1_556 ?
Se1 Sm1 2.8973(8) 3_554 ?
Se1 Sm1 2.8973(8) 3 ?
Se1 Sm2 2.9704(8) 3_554 ?
Se1 Sm2 2.9704(8) 3 ?
Se1 Sm3 3.1705(11) 5_665 ?
Se2 Cr2 2.4728(9) . ?
Se2 Sm2 2.9462(8) 7_566 ?
Se2 Sm2 2.9462(8) 7_565 ?
Se3 Sm3 2.9285(8) 7_566 ?
Se3 Sm3 2.9285(8) 7_565 ?
Se3 Sm2 3.0053(8) 7_565 ?
Se3 Sm2 3.0053(8) 7_566 ?
Se4 Cr1 2.5426(10) . ?
Se4 Sm1 2.9335(9) 3 ?
Se4 Sm1 2.9335(9) 3_554 ?
Se4 Sm3 3.0019(8) 7_565 ?
Se4 Sm3 3.0019(8) 7_566 ?
Se5 Cr2 2.6132(7) 3 ?
Se5 Cr2 2.6132(7) 3_554 ?
Se5 Sm3 3.0311(9) 7_565 ?
Se5 Sm3 3.0311(9) 7_566 ?
Se6 Cr1 2.6009(7) 3_544 ?
Se6 Cr1 2.6009(7) 3_545 ?
Cr1 Se4 2.5426(10) 5_565 ?
Cr1 Se6 2.6009(7) 7_565 ?
Cr1 Se6 2.6009(7) 3 ?
Cr1 Se6 2.6009(7) 7_566 ?
Cr1 Se6 2.6009(7) 3_554 ?
Cr2 Se2 2.4728(9) 5 ?
Cr2 Se5 2.6132(7) 3_544 ?
Cr2 Se5 2.6132(7) 3_545 ?
Cr2 Se5 2.6132(7) 7_566 ?
Cr2 Se5 2.6132(7) 7_565 ?
